data_9000809
loop_
_publ_author_name
'Lee, J. H.'
'Guggenheim, S.'

_publ_section_title
;
 Single crystal X-ray refinement of pyrophyllite-1Tc
;
_journal_name_full 'American Mineralogist'
_journal_page_first 350
_journal_page_last 357
_journal_volume 66
_journal_year 1981
_chemical_formula_sum 'Al H O6 Si2'
_chemical_name_mineral Pyrophyllite
_space_group_IT_number 2
_symmetry_space_group_name_Hall '-P 1 (1/2*x+1/2*y,1/2*x-1/2*y,-z)'
_symmetry_space_group_name_H-M 'C -1'
_cell_angle_alpha 91.18
_cell_angle_beta 100.46
_cell_angle_gamma 89.64
_cell_formula_units_Z 4
_cell_length_a 5.160
_cell_length_b 8.966
_cell_length_c 9.347
_cell_volume 425.157
_database_code_amcsd 0000823
_exptl_crystal_density_diffrn 2.815
_cod_original_formula_sum 'Al Si2 O6 H'
_cod_database_code 9000809

loop_
_space_group_symop_operation_xyz
x,y,z
1/2+x,1/2+y,z
-x,-y,-z
1/2-x,1/2-y,-z

loop_
_atom_site_aniso_label
_atom_site_aniso_U_11
_atom_site_aniso_U_22
_atom_site_aniso_U_33
_atom_site_aniso_U_12
_atom_site_aniso_U_13
_atom_site_aniso_U_23
Al 0.00691 0.00672 0.01275 -0.00115 0.00142 -0.00025
Si1 0.00744 0.00651 0.01236 -0.00207 0.00142 0.00004
Si2 0.00744 0.00659 0.01322 -0.00184 0.00213 -0.00033
O1 0.01070 0.00936 0.01326 -0.00092 0.00047 -0.00042
O2 0.00887 0.01058 0.01284 -0.00184 0.00142 -0.00083
O-H 0.01044 0.01181 0.01626 0.00115 0.00283 0.00209
Ob1 0.01017 0.01099 0.01669 -0.00484 0.00142 0.00083
Ob2 0.01474 0.00692 0.01669 -0.00184 0.00402 -0.00042
Ob3 0.00796 0.01262 0.01797 0.00046 0.00165 -0.00292

loop_
_atom_site_label
_atom_site_fract_x
_atom_site_fract_y
_atom_site_fract_z
_atom_site_type_symbol
_atom_site_attached_hydrogens
Al 0.49950 0.16705 -0.00008 Al 0
Si1 0.74490 -0.00303 0.29169 Si 0
Si2 0.75950 0.32577 0.29230 Si 0
O1 0.64950 0.00180 0.11550 O 0
O2 0.73140 0.30790 0.11580 O 0
O-H 0.22630 0.19270 0.10810 O 1
Ob1 0.04980 0.38910 0.35890 O 0
Ob2 0.72510 0.16370 0.35840 O 0
Ob3 0.54520 0.44260 0.33250 O 0

loop_
_cod_changelog_entry_id
_cod_changelog_entry_author
_cod_changelog_entry_date
_cod_changelog_entry_text
1
;cod-tools version 3.8.0
Id: cif_guess_AMCSD_atom_types 9581 2023-05-17 12:35:41Z saulius
;
2023-05-18T08:39:21+03:00
;Derived atom types and hydrogen counts
from atom names that follow the AMCSD naming convention
(Wat == water, O-H == hydroxyl).
;
2
;cod-tools version 3.10.1
Id: cif_fix_AMCSD_aniso_labels 10200 2024-08-01 14:09:44Z saulius
;
2024-08-02T12:19:50+03:00
;Changed the following '_atom_site_aniso_label' values:
'OH' -> 'O-H'
;

loop_
_cod_related_entry_id
_cod_related_entry_database
_cod_related_entry_code
1 AMCSD 0000823
